data_1572540
loop_
_publ_author_name
'Setifi, Fatima'
'Setifi, Zouaoui'
'Geiger, David K.'
'Al-Douh, Mohammed Hadi'
'Addala, Abderezak'

_publ_section_title
;
 catena-Poly[[(8-aminoquinoline)cobalt(II)]-di-\m-azido]
;
_journal_coeditor_code BT4154
_journal_issue 9
_journal_name_full IUCrData
_journal_paper_doi 10.1107/S2414314624008496
_journal_volume 9
_journal_year 2024
_chemical_formula_iupac '[Co (N3)2 (C9 H8 N2)]'
_chemical_formula_moiety 'C9 H8 Co N8'
_chemical_formula_sum 'C9 H8 Co N8'
_chemical_formula_weight 287.16
_chemical_name_systematic
<i>catena</i>-Poly[[(8-aminoquinoline)cobalt(II)]-di-\m-azido-\k^4^<i>N</i>^1^:<i>N</i>^3^-[(8-aminoquinoline)cobalt(II)]-di-\m-azido-\k^4^<i>N</i>^1^:<i>N</i>^1^]
_space_group_crystal_system triclinic
_space_group_IT_number 2
_space_group_name_Hall '-P 1'
_space_group_name_H-M_alt 'P -1'
_atom_sites_solution_hydrogens mixed
_cell_angle_alpha 97.221(6)
_cell_angle_beta 102.413(6)
_cell_angle_gamma 111.334(5)
_cell_formula_units_Z 2
_cell_length_a 7.3526(10)
_cell_length_b 8.3354(13)
_cell_length_c 10.4053(17)
_cell_measurement_reflns_used 4847
_cell_measurement_temperature 301.(2)
_cell_measurement_theta_max 32.2587
_cell_measurement_theta_min 4.1518
_cell_volume 565.36(15)
_computing_cell_refinement
;
CrysAlis RED (Oxford Diffraction, 2009)
;
_computing_data_collection
;
CrysAlis CCD (Oxford Diffraction, 2009)
;
_computing_data_reduction
;
CrysAlis RED (Oxford Diffraction, 2009)
;
_computing_molecular_graphics
;
<i>ShelXle</i> (H\"ubschle <i>et al.</i>, 2011)
;
_computing_publication_material
;
publCIF (Westrip, 2010)
;
_computing_structure_refinement
;
<i>SHELXL2014/7</i> (Sheldrick, 2015)
;
_computing_structure_solution
;
SHELXS97 (Sheldrick, 2008)
;
_diffrn_ambient_temperature 301.(2)
_diffrn_measured_fraction_theta_full 0.995
_diffrn_measured_fraction_theta_max 0.995
_diffrn_measurement_device_type 'Xcalibur CCD, Sapphire3'
_diffrn_measurement_method 'omega scans'
_diffrn_radiation_monochromator graphite
_diffrn_radiation_type MoK\a
_diffrn_radiation_wavelength 0.71073
_diffrn_reflns_av_R_equivalents 0.0333
_diffrn_reflns_av_unetI/netI 0.0249
_diffrn_reflns_limit_h_max 11
_diffrn_reflns_limit_h_min -11
_diffrn_reflns_limit_k_max 12
_diffrn_reflns_limit_k_min -12
_diffrn_reflns_limit_l_max 16
_diffrn_reflns_limit_l_min -16
_diffrn_reflns_number 29909
_diffrn_reflns_theta_full 33.34
_diffrn_reflns_theta_max 33.34
_diffrn_reflns_theta_min 2.69
_diffrn_source 'fine-focus sealed tube'
_exptl_absorpt_coefficient_mu 1.512
_exptl_absorpt_correction_T_max 1.00000
_exptl_absorpt_correction_T_min 0.76859
_exptl_absorpt_correction_type multi-scan
_exptl_absorpt_process_details
;
(CrysAlis PRO; Agilent, 2014)
;
_exptl_crystal_colour purple
_exptl_crystal_density_diffrn 1.687
_exptl_crystal_density_method 'not measured'
_exptl_crystal_description block
_exptl_crystal_F_000 290
_exptl_crystal_size_max 0.352
_exptl_crystal_size_mid 0.304
_exptl_crystal_size_min 0.217
_refine_diff_density_max 0.720
_refine_diff_density_min -0.329
_refine_ls_extinction_method none
_refine_ls_goodness_of_fit_ref 1.058
_refine_ls_hydrogen_treatment mixed
_refine_ls_matrix_type full
_refine_ls_number_parameters 171
_refine_ls_number_reflns 4356
_refine_ls_number_restraints 0
_refine_ls_restrained_S_all 1.058
_refine_ls_R_factor_all 0.0361
_refine_ls_R_factor_gt 0.0314
_refine_ls_shift/su_max 0.001
_refine_ls_shift/su_mean 0.000
_refine_ls_structure_factor_coef Fsqd
_refine_ls_weighting_details 'w=1/[\s^2^(Fo^2^)+(0.0409P)^2^+0.1945P] where P=(Fo^2^+2Fc^2^)/3'
_refine_ls_weighting_scheme calc
_refine_ls_wR_factor_gt 0.0848
_refine_ls_wR_factor_ref 0.0875
_reflns_number_gt 3882
_reflns_number_total 4356
_reflns_threshold_expression 'I > 2\s(I)'
_cod_data_source_file bt4154.cif
_cod_data_source_block I
_cod_database_code 1572540

loop_
_space_group_symop_operation_xyz
'x, y, z'
'-x, -y, -z'

loop_
_atom_site_type_symbol
_atom_site_label
_atom_site_fract_x
_atom_site_fract_y
_atom_site_fract_z
_atom_site_U_iso_or_equiv
_atom_site_adp_type
_atom_site_calc_flag
_atom_site_occupancy
_atom_site_disorder_assembly
_atom_site_disorder_group
Co Co1 0.19673(3) 0.48517(2) 0.59913(2) 0.03117(6) Uani d 1 . .
N N1 0.0070(2) 0.37549(18) 0.40029(12) 0.0377(3) Uani d 1 . .
N N2 -0.0569(3) 0.21922(19) 0.35544(13) 0.0432(3) Uani d 1 . .
N N3 -0.1176(4) 0.0705(2) 0.3110(2) 0.0744(6) Uani d 1 . .
N N4 0.4085(3) 0.7020(2) 0.5489(2) 0.0668(6) Uani d 1 . .
N N5 0.5181(2) 0.68214(18) 0.48714(14) 0.0386(3) Uani d 1 . .
N N6 0.6244(3) 0.6686(2) 0.42249(18) 0.0515(4) Uani d 1 . .
N N7 0.30637(18) 0.58191(15) 0.81040(12) 0.0309(2) Uani d 1 . .
N N8 0.0067(2) 0.26670(17) 0.66848(13) 0.0351(2) Uani d 1 . .
H H8A 0.023(4) 0.175(3) 0.642(2) 0.057(7) Uiso d 1 . .
H H8B -0.122(4) 0.246(4) 0.635(3) 0.069(8) Uiso d 1 . .
C C1 0.2139(2) 0.47062(17) 0.88451(13) 0.0291(2) Uani d 1 . .
C C2 0.0569(2) 0.30410(18) 0.81392(14) 0.0313(2) Uani d 1 . .
C C3 -0.0357(3) 0.1882(2) 0.88582(19) 0.0423(3) Uani d 1 . .
H H3 -0.1379 0.0784 0.8402 0.051 Uiso calc 1 . .
C C4 0.0224(3) 0.2336(3) 1.0283(2) 0.0528(5) Uani d 1 . .
H H4 -0.0415 0.153 1.0754 0.063 Uiso calc 1 . .
C C5 0.1714(3) 0.3946(3) 1.09811(17) 0.0485(4) Uani d 1 . .
H H5 0.2072 0.4232 1.192 0.058 Uiso calc 1 . .
C C6 0.2705(2) 0.5171(2) 1.02765(14) 0.0380(3) Uani d 1 . .
C C7 0.4267(3) 0.6859(3) 1.09254(17) 0.0472(4) Uani d 1 . .
H H7 0.4694 0.7209 1.1863 0.057 Uiso calc 1 . .
C C8 0.5135(3) 0.7961(2) 1.01716(19) 0.0477(4) Uani d 1 . .
H H8 0.6143 0.9081 1.0587 0.057 Uiso calc 1 . .
C C9 0.4499(2) 0.7397(2) 0.87556(17) 0.0399(3) Uani d 1 . .
H H9 0.5114 0.8166 0.8252 0.048 Uiso calc 1 . .

loop_
_atom_site_aniso_label
_atom_site_aniso_U_11
_atom_site_aniso_U_22
_atom_site_aniso_U_33
_atom_site_aniso_U_12
_atom_site_aniso_U_13
_atom_site_aniso_U_23
Co1 0.03912(11) 0.03282(10) 0.02878(9) 0.01827(8) 0.01518(7) 0.01036(7)
N1 0.0545(7) 0.0401(6) 0.0290(5) 0.0302(6) 0.0127(5) 0.0079(4)
N2 0.0667(9) 0.0457(7) 0.0283(5) 0.0350(7) 0.0140(6) 0.0078(5)
N3 0.1122(18) 0.0450(9) 0.0614(11) 0.0375(10) 0.0127(11) -0.0016(8)
N4 0.0864(13) 0.0440(8) 0.0944(14) 0.0265(8) 0.0690(12) 0.0229(9)
N5 0.0422(6) 0.0372(6) 0.0418(6) 0.0172(5) 0.0174(5) 0.0138(5)
N6 0.0596(9) 0.0660(10) 0.0586(9) 0.0427(8) 0.0341(8) 0.0322(8)
N7 0.0330(5) 0.0299(5) 0.0327(5) 0.0154(4) 0.0094(4) 0.0088(4)
N8 0.0384(6) 0.0306(5) 0.0355(6) 0.0125(5) 0.0118(5) 0.0065(4)
C1 0.0347(6) 0.0331(6) 0.0295(5) 0.0216(5) 0.0125(4) 0.0111(4)
C2 0.0363(6) 0.0321(6) 0.0358(6) 0.0195(5) 0.0169(5) 0.0137(5)
C3 0.0457(8) 0.0407(7) 0.0561(9) 0.0227(6) 0.0275(7) 0.0249(7)
C4 0.0661(11) 0.0702(12) 0.0570(10) 0.0443(10) 0.0402(9) 0.0426(10)
C5 0.0646(10) 0.0722(12) 0.0359(7) 0.0475(10) 0.0247(7) 0.0257(8)
C6 0.0479(8) 0.0513(8) 0.0298(6) 0.0352(7) 0.0123(5) 0.0115(6)
C7 0.0541(9) 0.0592(10) 0.0331(7) 0.0383(8) 0.0005(6) -0.0009(6)
C8 0.0439(8) 0.0418(8) 0.0489(9) 0.0220(7) -0.0035(7) -0.0050(7)
C9 0.0375(7) 0.0325(6) 0.0465(8) 0.0138(5) 0.0073(6) 0.0065(6)

loop_
_atom_type_symbol
_atom_type_description
_atom_type_scat_dispersion_real
_atom_type_scat_dispersion_imag
_atom_type_scat_source
C C 0.0033 0.0016 'International Tables Vol C Tables 4.2.6.8 and 6.1.1.4'
H H 0.0000 0.0000 'International Tables Vol C Tables 4.2.6.8 and 6.1.1.4'
Co Co 0.3494 0.9721 'International Tables Vol C Tables 4.2.6.8 and 6.1.1.4'
N N 0.0061 0.0033 'International Tables Vol C Tables 4.2.6.8 and 6.1.1.4'

loop_
_geom_angle_atom_site_label_1
_geom_angle_atom_site_label_2
_geom_angle_atom_site_label_3
_geom_angle_site_symmetry_1
_geom_angle_site_symmetry_3
_geom_angle
_geom_angle_publ_flag
N1 Co1 N7 . . 163.50(5) ?
N1 Co1 N4 . . 94.66(8) ?
N7 Co1 N4 . . 96.60(7) ?
N1 Co1 N8 . . 90.80(5) ?
N7 Co1 N8 . . 78.65(5) ?
N4 Co1 N8 . . 173.93(8) ?
N1 Co1 N6 . 2_666 93.17(6) ?
N7 Co1 N6 . 2_666 98.59(6) ?
N4 Co1 N6 . 2_666 91.25(7) ?
N8 Co1 N6 . 2_666 85.77(6) ?
N1 Co1 N1 . 2_566 80.75(5) ?
N7 Co1 N1 . 2_566 87.21(4) ?
N4 Co1 N1 . 2_566 90.05(7) ?
N8 Co1 N1 . 2_566 93.47(5) ?
N6 Co1 N1 2_666 2_566 173.87(6) ?
N2 N1 Co1 . . 119.76(10) ?
N2 N1 Co1 . 2_566 122.01(12) ?
Co1 N1 Co1 . 2_566 99.25(5) ?
N3 N2 N1 . . 179.1(2) ?
N5 N4 Co1 . . 121.28(13) ?
N6 N5 N4 . . 176.53(18) ?
N5 N6 Co1 . 2_666 137.61(13) ?
C9 N7 C1 . . 118.25(13) ?
C9 N7 Co1 . . 126.30(11) ?
C1 N7 Co1 . . 115.42(9) ?
C2 N8 Co1 . . 111.12(9) ?
C2 N8 H8A . . 108.7(17) ?
Co1 N8 H8A . . 109.8(17) ?
C2 N8 H8B . . 109.3(18) ?
Co1 N8 H8B . . 110.0(18) ?
H8A N8 H8B . . 108.(2) ?
N7 C1 C2 . . 117.90(12) ?
N7 C1 C6 . . 122.02(13) ?
C2 C1 C6 . . 120.08(13) ?
C3 C2 C1 . . 119.16(14) ?
C3 C2 N8 . . 123.91(14) ?
C1 C2 N8 . . 116.92(12) ?
C2 C3 C4 . . 120.74(17) ?
C2 C3 H3 . . 119.6 ?
C4 C3 H3 . . 119.6 ?
C5 C4 C3 . . 120.97(16) ?
C5 C4 H4 . . 119.5 ?
C3 C4 H4 . . 119.5 ?
C4 C5 C6 . . 119.92(15) ?
C4 C5 H5 . . 120.0 ?
C6 C5 H5 . . 120.0 ?
C5 C6 C7 . . 123.32(15) ?
C5 C6 C1 . . 119.12(16) ?
C7 C6 C1 . . 117.56(15) ?
C8 C7 C6 . . 119.57(15) ?
C8 C7 H7 . . 120.2 ?
C6 C7 H7 . . 120.2 ?
C7 C8 C9 . . 119.45(16) ?
C7 C8 H8 . . 120.3 ?
C9 C8 H8 . . 120.3 ?
N7 C9 C8 . . 123.12(16) ?
N7 C9 H9 . . 118.4 ?
C8 C9 H9 . . 118.4 ?

loop_
_geom_bond_atom_site_label_1
_geom_bond_atom_site_label_2
_geom_bond_site_symmetry_2
_geom_bond_distance
_geom_bond_publ_flag
Co1 N1 . 2.1020(13) y
Co1 N7 . 2.1100(12) y
Co1 N4 . 2.1222(17) y
Co1 N8 . 2.1684(13) y
Co1 N6 2_666 2.1685(15) y
Co1 N1 2_566 2.2047(12) y
N1 N2 . 1.2012(19) ?
N1 Co1 2_566 2.2046(12) ?
N2 N3 . 1.147(2) ?
N4 N5 . 1.176(2) ?
N5 N6 . 1.161(2) ?
N6 Co1 2_666 2.1685(15) ?
N7 C9 . 1.3273(19) ?
N7 C1 . 1.3653(18) ?
N8 C2 . 1.4427(19) ?
N8 H8A . 0.84(3) ?
N8 H8B . 0.88(3) ?
C1 C2 . 1.418(2) ?
C1 C6 . 1.4186(19) ?
C2 C3 . 1.371(2) ?
C3 C4 . 1.411(3) ?
C3 H3 . 0.93 ?
C4 C5 . 1.368(3) ?
C4 H4 . 0.93 ?
C5 C6 . 1.410(3) ?
C5 H5 . 0.93 ?
C6 C7 . 1.417(3) ?
C7 C8 . 1.355(3) ?
C7 H7 . 0.93 ?
C8 C9 . 1.407(2) ?
C8 H8 . 0.93 ?
C9 H9 . 0.93 ?

loop_
_geom_hbond_atom_site_label_D
_geom_hbond_atom_site_label_H
_geom_hbond_atom_site_label_A
_geom_hbond_site_symmetry_A
_geom_hbond_distance_DH
_geom_hbond_distance_HA
_geom_hbond_distance_DA
_geom_hbond_angle_DHA
_geom_hbond_publ_flag
N8 H8A N3 2_556 0.84(3) 2.46(3) 3.218(2) 151.(2) y
N8 H8B N4 2_566 0.88(3) 2.73(3) 3.502(3) 148.(2) y

loop_
_geom_torsion_atom_site_label_1
_geom_torsion_atom_site_label_2
_geom_torsion_atom_site_label_3
_geom_torsion_atom_site_label_4
_geom_torsion_site_symmetry_1
_geom_torsion_site_symmetry_2
_geom_torsion_site_symmetry_3
_geom_torsion_site_symmetry_4
_geom_torsion
_geom_torsion_publ_flag
C9 N7 C1 C2 . . . . 178.36(12) ?
Co1 N7 C1 C2 . . . . 0.21(14) ?
C9 N7 C1 C6 . . . . -1.73(19) ?
Co1 N7 C1 C6 . . . . -179.88(9) ?
N7 C1 C2 C3 . . . . 178.61(12) ?
C6 C1 C2 C3 . . . . -1.30(19) ?
N7 C1 C2 N8 . . . . -0.50(17) ?
C6 C1 C2 N8 . . . . 179.58(12) ?
Co1 N8 C2 C3 . . . . -178.54(11) ?
Co1 N8 C2 C1 . . . . 0.52(15) ?
C1 C2 C3 C4 . . . . 0.6(2) ?
N8 C2 C3 C4 . . . . 179.60(14) ?
C2 C3 C4 C5 . . . . 0.4(3) ?
C3 C4 C5 C6 . . . . -0.6(3) ?
C4 C5 C6 C7 . . . . -179.72(15) ?
C4 C5 C6 C1 . . . . -0.1(2) ?
N7 C1 C6 C5 . . . . -178.82(12) ?
C2 C1 C6 C5 . . . . 1.10(19) ?
N7 C1 C6 C7 . . . . 0.79(19) ?
C2 C1 C6 C7 . . . . -179.29(12) ?
C5 C6 C7 C8 . . . . -179.68(15) ?
C1 C6 C7 C8 . . . . 0.7(2) ?
C6 C7 C8 C9 . . . . -1.3(2) ?
C1 N7 C9 C8 . . . . 1.2(2) ?
Co1 N7 C9 C8 . . . . 179.11(11) ?
C7 C8 C9 N7 . . . . 0.3(2) ?
